data_2014450
loop_
_publ_author_name
'Moisan, Lionel'
'Doris, Eric'
'Rousseau, Bernard'
'Thu\'ery, Pierre'

_publ_section_title
;
 Catharanthinol and dihydrocatharanthinol: two Iboga-class alkaloids
;
_journal_issue 11
_journal_name_full 'Acta Crystallographica Section C'
_journal_page_first o792
_journal_page_last o794
_journal_paper_doi 10.1107/S0108270104021808
_journal_volume 60
_journal_year 2004
_chemical_formula_moiety 'C20 H26 N2 O1 , H2 O'
_chemical_formula_sum 'C20 H28 N2 O2'
_chemical_formula_weight 328.44
_chemical_name_common dihydrocatharanthinol
_chemical_name_systematic 'dihydrocatharanthinol monohydrate'
_space_group_IT_number 19
_symmetry_cell_setting orthorhombic
_symmetry_space_group_name_Hall 'P 2ac 2ab'
_symmetry_space_group_name_H-M 'P 21 21 21'
_atom_sites_solution_hydrogens geom
_atom_sites_solution_primary direct
_atom_sites_solution_secondary difmap
_audit_creation_method SHELXL97
_cell_angle_alpha 90.00
_cell_angle_beta 90.00
_cell_angle_gamma 90.00
_cell_formula_units_Z 4
_cell_length_a 10.6728(4)
_cell_length_b 12.0168(6)
_cell_length_c 12.8132(7)
_cell_measurement_reflns_used 12617
_cell_measurement_temperature 100(2)
_cell_measurement_theta_max 25.68
_cell_measurement_theta_min 3.01
_cell_volume 1643.33(14)
_computing_cell_refinement 'DENZO-SMN (Otwinowski & Minor, 1997)'
_computing_data_collection 'KappaCCD Server Software (Nonius, 1997)'
_computing_data_reduction DENZO-SMN
_computing_molecular_graphics 'SHELXTL (Bruker, 1999)'
_computing_publication_material 'SHELXTL and PLATON (Spek, 2003)'
_computing_structure_refinement 'SHELXL97 (Sheldrick, 1997)'
_computing_structure_solution 'SHELXS97 (Sheldrick, 1997)'
_diffrn_ambient_temperature 100(2)
_diffrn_measured_fraction_theta_full 0.998
_diffrn_measured_fraction_theta_max 0.998
_diffrn_measurement_device_type 'Nonius KappaCCD area-detector'
_diffrn_measurement_method \f
_diffrn_radiation_monochromator graphite
_diffrn_radiation_source 'fine-focus sealed tube'
_diffrn_radiation_type MoK\a
_diffrn_radiation_wavelength 0.71073
_diffrn_reflns_av_R_equivalents 0.0661
_diffrn_reflns_av_sigmaI/netI 0.0378
_diffrn_reflns_limit_h_max 12
_diffrn_reflns_limit_h_min 0
_diffrn_reflns_limit_k_max 14
_diffrn_reflns_limit_k_min 0
_diffrn_reflns_limit_l_max 15
_diffrn_reflns_limit_l_min 0
_diffrn_reflns_number 12617
_diffrn_reflns_theta_full 25.68
_diffrn_reflns_theta_max 25.68
_diffrn_reflns_theta_min 3.01
_diffrn_standards_decay_% 0
_diffrn_standards_interval_count 0
_diffrn_standards_interval_time 0
_diffrn_standards_number 0
_exptl_absorpt_coefficient_mu 0.086
_exptl_absorpt_correction_type none
_exptl_crystal_colour colourless
_exptl_crystal_density_diffrn 1.328
_exptl_crystal_density_meas ?
_exptl_crystal_density_method 'not measured'
_exptl_crystal_description parallelepiped
_exptl_crystal_F_000 712
_exptl_crystal_size_max 0.25
_exptl_crystal_size_mid 0.25
_exptl_crystal_size_min 0.20
_refine_diff_density_max 0.155
_refine_diff_density_min -0.197
_refine_ls_extinction_method none
_refine_ls_goodness_of_fit_ref 1.068
_refine_ls_hydrogen_treatment constr
_refine_ls_matrix_type full
_refine_ls_number_parameters 218
_refine_ls_number_reflns 1788
_refine_ls_number_restraints 0
_refine_ls_restrained_S_all 1.068
_refine_ls_R_factor_all 0.0424
_refine_ls_R_factor_gt 0.0353
_refine_ls_shift/su_max 0.000
_refine_ls_shift/su_mean 0.000
_refine_ls_structure_factor_coef Fsqd
_refine_ls_weighting_details 'calc w = 1/[\s^2^(Fo^2^)+(0.0441P)^2^+0.4399P] where P=(Fo^2^+2Fc^2^)/3'
_refine_ls_weighting_scheme calc
_refine_ls_wR_factor_gt 0.0839
_refine_ls_wR_factor_ref 0.0882
_reflns_number_gt 1621
_reflns_number_total 1788
_reflns_threshold_expression I>2\s(I)
_cod_data_source_file dn1063.cif
_cod_data_source_block II
_cod_depositor_comments
;
The following automatic conversions were performed:

'_exptl_crystal_density_meas' value 'not measured' was changed to '?'
- the value is perceived as not measured.

Automatic conversion script
Id: cif_fix_values 3008 2015-01-20 13:52:24Z robertas 
;
_cod_database_code 2014450
_cod_database_fobs_code 2014450

loop_
_symmetry_equiv_pos_as_xyz
'x, y, z'
'-x+1/2, -y, z+1/2'
'-x, y+1/2, -z+1/2'
'x+1/2, -y+1/2, -z'

loop_
_atom_site_label
_atom_site_fract_x
_atom_site_fract_y
_atom_site_fract_z
_atom_site_U_iso_or_equiv
_atom_site_adp_type
_atom_site_calc_flag
_atom_site_refinement_flags
_atom_site_occupancy
_atom_site_disorder_assembly
_atom_site_disorder_group
_atom_site_type_symbol
N1 0.96599(18) 0.84084(16) 1.04012(14) 0.0192(4) Uani d . 1 . . N
H1 0.9063 0.7850 1.0403 0.023 Uiso d R 1 . . H
O1 1.06105(15) 0.79923(14) 0.80113(13) 0.0220(4) Uani d . 1 . . O
H2 1.0825 0.7359 0.7552 0.026 Uiso d R 1 . . H
C2 0.9680(2) 0.92951(19) 0.97081(17) 0.0180(5) Uani d . 1 . . C
C3 0.7357(2) 1.1242(2) 0.8246(2) 0.0218(5) Uani d . 1 . . C
H3A 0.7095 1.1708 0.7668 0.026 Uiso calc R 1 . . H
H3B 0.6977 1.1530 0.8878 0.026 Uiso calc R 1 . . H
N4 0.87548(18) 1.12787(16) 0.83443(15) 0.0186(4) Uani d . 1 . . N
C5 0.9132(2) 1.16724(19) 0.93929(19) 0.0210(5) Uani d . 1 . . C
H5A 0.8538 1.1391 0.9902 0.025 Uiso calc R 1 . . H
H5B 0.9085 1.2478 0.9406 0.025 Uiso calc R 1 . . H
C6 1.0448(2) 1.13179(19) 0.97164(19) 0.0224(5) Uani d . 1 . . C
H6A 1.1010 1.1364 0.9123 0.027 Uiso calc R 1 . . H
H6B 1.0760 1.1810 1.0258 0.027 Uiso calc R 1 . . H
C7 1.0404(2) 1.0141(2) 1.01160(17) 0.0197(5) Uani d . 1 . . C
C8 1.0850(2) 0.9763(2) 1.11184(18) 0.0198(5) Uani d . 1 . . C
C9 1.1589(2) 1.0240(2) 1.1911(2) 0.0237(5) Uani d . 1 . . C
H9 1.1916 1.0953 1.1833 0.028 Uiso calc R 1 . . H
C10 1.1820(2) 0.9631(2) 1.2807(2) 0.0257(6) Uani d . 1 . . C
H10 1.2311 0.9938 1.3333 0.031 Uiso calc R 1 . . H
C11 1.1324(2) 0.8554(2) 1.2936(2) 0.0245(5) Uani d . 1 . . C
H11 1.1497 0.8163 1.3546 0.029 Uiso calc R 1 . . H
C12 1.0589(2) 0.8063(2) 1.21782(18) 0.0224(5) Uani d . 1 . . C
H12 1.0257 0.7354 1.2269 0.027 Uiso calc R 1 . . H
C13 1.0364(2) 0.86766(19) 1.12683(17) 0.0192(5) Uani d . 1 . . C
C14 0.6915(2) 1.00436(19) 0.80605(19) 0.0210(5) Uani d . 1 . . C
H14 0.5999 1.0003 0.8108 0.025 Uiso calc R 1 . . H
C15 0.7347(2) 0.9703(2) 0.69627(19) 0.0215(5) Uani d . 1 . . C
H15A 0.6826 1.0056 0.6438 0.026 Uiso calc R 1 . . H
H15B 0.7287 0.8903 0.6878 0.026 Uiso calc R 1 . . H
C16 0.8969(2) 0.9215(2) 0.86882(18) 0.0181(5) Uani d . 1 . . C
C17 0.7516(2) 0.9269(2) 0.88732(19) 0.0197(5) Uani d . 1 . . C
H17A 0.7159 0.8529 0.8814 0.024 Uiso calc R 1 . . H
H17B 0.7345 0.9545 0.9570 0.024 Uiso calc R 1 . . H
C18 1.0500(2) 1.0113(2) 0.5533(2) 0.0278(6) Uani d . 1 . . C
H18A 1.1031 1.0435 0.6057 0.042 Uiso calc R 1 . . H
H18B 1.0115 1.0695 0.5133 0.042 Uiso calc R 1 . . H
H18C 1.0991 0.9650 0.5081 0.042 Uiso calc R 1 . . H
C19 0.9489(2) 0.9414(2) 0.60560(19) 0.0221(5) Uani d . 1 . . C
H19A 0.9880 0.8791 0.6411 0.027 Uiso calc R 1 . . H
H19B 0.8935 0.9117 0.5525 0.027 Uiso calc R 1 . . H
C20 0.8715(2) 1.00833(19) 0.68450(17) 0.0185(5) Uani d . 1 . . C
H20 0.8672 1.0840 0.6561 0.022 Uiso calc R 1 . . H
C21 0.9293(2) 1.02089(18) 0.79529(18) 0.0178(5) Uani d . 1 . . C
H21 1.0205 1.0280 0.7894 0.021 Uiso calc R 1 . . H
C22 0.9291(2) 0.80721(19) 0.82055(18) 0.0189(5) Uani d . 1 . . C
H22A 0.9036 0.7484 0.8679 0.023 Uiso calc R 1 . . H
H22B 0.8836 0.7979 0.7556 0.023 Uiso calc R 1 . . H
O2 1.25670(15) 0.80843(14) 0.94605(14) 0.0281(4) Uani d . 1 . . O
H3 1.1850 0.8056 0.8994 0.034 Uiso d R 1 . . H
H4 1.2333 0.8541 1.0028 0.034 Uiso d R 1 . . H

loop_
_atom_site_aniso_label
_atom_site_aniso_U_11
_atom_site_aniso_U_22
_atom_site_aniso_U_33
_atom_site_aniso_U_12
_atom_site_aniso_U_13
_atom_site_aniso_U_23
N1 0.0209(9) 0.0194(10) 0.0174(10) -0.0005(8) -0.0007(8) 0.0002(8)
O1 0.0196(8) 0.0211(8) 0.0253(9) 0.0026(7) -0.0004(7) -0.0045(7)
C2 0.0200(11) 0.0176(11) 0.0164(12) 0.0026(10) -0.0003(9) 0.0009(9)
C3 0.0202(12) 0.0213(12) 0.0238(13) 0.0033(10) 0.0027(9) 0.0014(10)
N4 0.0192(9) 0.0175(9) 0.0190(10) 0.0019(8) -0.0002(8) -0.0015(8)
C5 0.0265(12) 0.0159(11) 0.0204(12) -0.0006(9) 0.0007(9) 0.0002(10)
C6 0.0244(12) 0.0204(12) 0.0225(12) -0.0026(10) 0.0002(10) -0.0016(10)
C7 0.0191(11) 0.0215(12) 0.0185(11) 0.0006(10) 0.0006(9) -0.0009(9)
C8 0.0174(11) 0.0216(12) 0.0202(12) 0.0016(9) 0.0006(9) -0.0015(10)
C9 0.0212(11) 0.0229(12) 0.0270(13) 0.0001(10) 0.0008(10) -0.0046(11)
C10 0.0246(12) 0.0315(13) 0.0210(13) 0.0017(11) -0.0031(10) -0.0067(11)
C11 0.0266(12) 0.0267(13) 0.0202(12) 0.0088(11) -0.0005(10) 0.0009(11)
C12 0.0218(11) 0.0208(11) 0.0244(12) 0.0055(10) 0.0018(10) 0.0019(10)
C13 0.0185(11) 0.0219(12) 0.0171(11) 0.0033(10) 0.0009(9) -0.0033(9)
C14 0.0174(11) 0.0220(12) 0.0236(12) 0.0001(10) 0.0008(9) 0.0000(10)
C15 0.0213(12) 0.0217(12) 0.0214(12) 0.0023(10) -0.0024(9) -0.0004(10)
C16 0.0168(11) 0.0187(11) 0.0189(12) 0.0004(9) 0.0010(9) -0.0003(10)
C17 0.0195(11) 0.0190(11) 0.0207(12) -0.0007(10) 0.0004(9) -0.0014(10)
C18 0.0283(13) 0.0281(13) 0.0269(13) -0.0021(11) 0.0063(11) -0.0024(11)
C19 0.0244(12) 0.0235(13) 0.0184(12) 0.0016(10) -0.0002(9) -0.0007(10)
C20 0.0200(11) 0.0171(11) 0.0182(11) 0.0005(9) -0.0015(9) 0.0006(10)
C21 0.0185(11) 0.0166(11) 0.0184(11) 0.0007(9) -0.0007(9) -0.0012(10)
C22 0.0191(11) 0.0186(11) 0.0190(11) 0.0012(9) -0.0013(9) 0.0008(9)
O2 0.0245(9) 0.0312(9) 0.0285(9) 0.0035(8) -0.0030(7) -0.0037(8)

loop_
_atom_type_symbol
_atom_type_description
_atom_type_scat_dispersion_real
_atom_type_scat_dispersion_imag
_atom_type_scat_source
C C 0.0033 0.0016 'International Tables Vol C Tables 4.2.6.8 and 6.1.1.4'
H H 0.0000 0.0000 'International Tables Vol C Tables 4.2.6.8 and 6.1.1.4'
N N 0.0061 0.0033 'International Tables Vol C Tables 4.2.6.8 and 6.1.1.4'
O O 0.0106 0.0060 'International Tables Vol C Tables 4.2.6.8 and 6.1.1.4'

loop_
_geom_angle_atom_site_label_1
_geom_angle_atom_site_label_2
_geom_angle_atom_site_label_3
_geom_angle
C13 N1 C2 109.12(19)
C13 N1 H1 122.9
C2 N1 H1 124.7
C22 O1 H2 112.5
C7 C2 N1 109.4(2)
C7 C2 C16 130.9(2)
N1 C2 C16 119.7(2)
N4 C3 C14 110.33(18)
N4 C3 H3A 109.6
C14 C3 H3A 109.6
N4 C3 H3B 109.6
C14 C3 H3B 109.6
H3A C3 H3B 108.1
C5 N4 C21 118.35(18)
C5 N4 C3 110.91(19)
C21 N4 C3 109.22(18)
N4 C5 C6 114.1(2)
N4 C5 H5A 108.7
C6 C5 H5A 108.7
N4 C5 H5B 108.7
C6 C5 H5B 108.7
H5A C5 H5B 107.6
C7 C6 C5 109.01(19)
C7 C6 H6A 109.9
C5 C6 H6A 109.9
C7 C6 H6B 109.9
C5 C6 H6B 109.9
H6A C6 H6B 108.3
C2 C7 C8 106.9(2)
C2 C7 C6 125.5(2)
C8 C7 C6 126.0(2)
C9 C8 C13 118.8(2)
C9 C8 C7 134.4(2)
C13 C8 C7 106.8(2)
C10 C9 C8 118.9(2)
C10 C9 H9 120.5
C8 C9 H9 120.5
C9 C10 C11 121.0(2)
C9 C10 H10 119.5
C11 C10 H10 119.5
C12 C11 C10 121.6(2)
C12 C11 H11 119.2
C10 C11 H11 119.2
C11 C12 C13 117.3(2)
C11 C12 H12 121.4
C13 C12 H12 121.4
N1 C13 C12 129.9(2)
N1 C13 C8 107.78(19)
C12 C13 C8 122.3(2)
C3 C14 C15 107.40(19)
C3 C14 C17 109.60(19)
C15 C14 C17 109.51(18)
C3 C14 H14 110.1
C15 C14 H14 110.1
C17 C14 H14 110.1
C14 C15 C20 107.22(19)
C14 C15 H15A 110.3
C20 C15 H15A 110.3
C14 C15 H15B 110.3
C20 C15 H15B 110.3
H15A C15 H15B 108.5
C2 C16 C22 106.90(18)
C2 C16 C21 111.20(19)
C22 C16 C21 112.93(18)
C2 C16 C17 111.23(19)
C22 C16 C17 108.43(18)
C21 C16 C17 106.18(18)
C14 C17 C16 109.56(19)
C14 C17 H17A 109.8
C16 C17 H17A 109.8
C14 C17 H17B 109.8
C16 C17 H17B 109.8
H17A C17 H17B 108.2
C19 C18 H18A 109.5
C19 C18 H18B 109.5
H18A C18 H18B 109.5
C19 C18 H18C 109.5
H18A C18 H18C 109.5
H18B C18 H18C 109.5
C18 C19 C20 112.5(2)
C18 C19 H19A 109.1
C20 C19 H19A 109.1
C18 C19 H19B 109.1
C20 C19 H19B 109.1
H19A C19 H19B 107.8
C19 C20 C15 114.9(2)
C19 C20 C21 116.03(19)
C15 C20 C21 108.44(18)
C19 C20 H20 105.5
C15 C20 H20 105.5
C21 C20 H20 105.5
N4 C21 C20 103.71(17)
N4 C21 C16 111.75(18)
C20 C21 C16 112.90(18)
N4 C21 H21 109.4
C20 C21 H21 109.4
C16 C21 H21 109.4
O1 C22 C16 110.31(18)
O1 C22 H22A 109.6
C16 C22 H22A 109.6
O1 C22 H22B 109.6
C16 C22 H22B 109.6
H22A C22 H22B 108.1
H3 O2 H4 106.6

loop_
_geom_bond_atom_site_label_1
_geom_bond_atom_site_label_2
_geom_bond_site_symmetry_2
_geom_bond_distance
_geom_bond_publ_flag
N1 C13 . 1.379(3) ?
N1 C2 . 1.387(3) ?
N1 H1 . 0.9249 ?
O1 C22 . 1.434(3) ?
O1 H2 . 0.9882 ?
C2 C7 . 1.379(3) ?
C2 C16 . 1.514(3) ?
C3 N4 . 1.498(3) ?
C3 C14 . 1.534(3) ?
C3 H3A . 0.9700 ?
C3 H3B . 0.9700 ?
N4 C5 . 1.480(3) ?
N4 C21 . 1.495(3) ?
C5 C6 . 1.526(3) ?
C5 H5A . 0.9700 ?
C5 H5B . 0.9700 ?
C6 C7 . 1.505(3) ?
C6 H6A . 0.9700 ?
C6 H6B . 0.9700 ?
C7 C8 . 1.443(3) ?
C8 C9 . 1.407(3) ?
C8 C13 . 1.418(3) ?
C9 C10 . 1.384(4) ?
C9 H9 . 0.9300 ?
C10 C11 . 1.408(4) ?
C10 H10 . 0.9300 ?
C11 C12 . 1.380(3) ?
C11 H11 . 0.9300 ?
C12 C13 . 1.400(3) ?
C12 H12 . 0.9300 ?
C14 C15 . 1.536(3) ?
C14 C17 . 1.537(3) ?
C14 H14 . 0.9800 ?
C15 C20 . 1.537(3) ?
C15 H15A . 0.9700 ?
C15 H15B . 0.9700 ?
C16 C22 . 1.545(3) ?
C16 C21 . 1.560(3) ?
C16 C17 . 1.571(3) ?
C17 H17A . 0.9700 ?
C17 H17B . 0.9700 ?
C18 C19 . 1.522(3) ?
C18 H18A . 0.9600 ?
C18 H18B . 0.9600 ?
C18 H18C . 0.9600 ?
C19 C20 . 1.533(3) ?
C19 H19A . 0.9700 ?
C19 H19B . 0.9700 ?
C20 C21 . 1.555(3) ?
C20 H20 . 0.9800 ?
C21 H21 . 0.9800 ?
C22 H22A . 0.9700 ?
C22 H22B . 0.9700 ?
O2 H3 . 0.9713 ?
O2 H4 . 0.9452 ?

loop_
_geom_hbond_atom_site_label_D
_geom_hbond_atom_site_label_H
_geom_hbond_atom_site_label_A
_geom_hbond_site_symmetry_A
_geom_hbond_distance_DH
_geom_hbond_distance_HA
_geom_hbond_distance_DA
_geom_hbond_angle_DHA
N1 H1 O2 4_467 0.92 1.96 2.870(3) 168
O1 H2 N4 3_746 0.99 1.79 2.778(3) 176
O2 H3 O1 . 0.97 1.83 2.797(2) 174

loop_
_cod_related_entry_id
_cod_related_entry_database
_cod_related_entry_code
1 ChemSpider 21181246
